data_4344094
loop_
_publ_author_name
'Bezpalko, Mark W.'
'Foxman, Bruce M.'
'Thomas, Christine M.'

_publ_section_title
;
 Use of a Bidentate Ligand Featuring an N-Heterocyclic Phosphenium Cation
 (NHP(+)) to Systematically Explore the Bonding of NHP(+) Ligands with
 Nickel.
;
_journal_issue 17
_journal_name_full 'Inorganic chemistry'
_journal_page_first 8717
_journal_page_last 8726
_journal_paper_doi 10.1021/acs.inorgchem.5b01363
_journal_volume 54
_journal_year 2015
_chemical_formula_moiety 'C59 H67 B1 N2 Ni1 P4'
_chemical_formula_sum 'C59 H67 B N2 Ni P4'
_chemical_formula_weight 997.61
_space_group_IT_number 2
_symmetry_cell_setting triclinic
_symmetry_space_group_name_Hall '-P 1'
_symmetry_space_group_name_H-M 'P -1'
_atom_sites_solution_hydrogens difmap
_atom_sites_solution_primary other
_audit_creation_date 2015-02-19
_audit_creation_method CRYSTALS_ver_14.61
_cell_angle_alpha 86.294(4)
_cell_angle_beta 72.347(3)
_cell_angle_gamma 89.498(3)
_cell_formula_units_Z 2
_cell_length_a 11.3748(8)
_cell_length_b 13.7889(10)
_cell_length_c 17.6090(13)
_cell_measurement_reflns_used 9956
_cell_measurement_temperature 120
_cell_measurement_theta_max 30
_cell_measurement_theta_min 2
_cell_volume 2626.2(3)
_computing_cell_refinement 'Apex2 (Bruker AXS, 2006)'
_computing_data_collection 'Apex2 (Bruker AXS, 2006)'
_computing_data_reduction 'Apex2 (Bruker AXS, 2006)'
_computing_molecular_graphics 'CAMERON (Watkin et al., 1996)'
_computing_publication_material 'CRYSTALS (Betteridge et al., 2003)'
_computing_structure_refinement 'CRYSTALS (Betteridge et al., 2003)'
_computing_structure_solution 'Superflip (Palatinus & Chapuis, 2007)'
_diffrn_ambient_temperature 120
_diffrn_measured_fraction_theta_full 0.996
_diffrn_measured_fraction_theta_max 0.986
_diffrn_measurement_device Area
_diffrn_measurement_device_type 'Bruker Kappa Apex2'
_diffrn_measurement_method '\f & \w scans'
_diffrn_radiation_monochromator graphite
_diffrn_radiation_type 'Mo K\a'
_diffrn_radiation_wavelength 0.71073
_diffrn_reflns_av_R_equivalents 0.031
_diffrn_reflns_limit_h_max 15
_diffrn_reflns_limit_h_min -15
_diffrn_reflns_limit_k_max 19
_diffrn_reflns_limit_k_min -19
_diffrn_reflns_limit_l_max 24
_diffrn_reflns_limit_l_min -24
_diffrn_reflns_number 63802
_diffrn_reflns_theta_full 29.554
_diffrn_reflns_theta_max 30.157
_diffrn_reflns_theta_min 1.216
_diffrn_standards_number 0
_exptl_absorpt_coefficient_mu 0.531
_exptl_absorpt_correction_T_max 0.90
_exptl_absorpt_correction_T_min 0.83
_exptl_absorpt_correction_type numerical
_exptl_absorpt_process_details
; 
 Analytical Absorption (De Meulenaer & Tompa, 1965) 
;
_exptl_crystal_colour purple
_exptl_crystal_density_diffrn 1.262
_exptl_crystal_density_method 'not measured'
_exptl_crystal_description prism
_exptl_crystal_F_000 1056
_exptl_crystal_size_max 0.420
_exptl_crystal_size_mid 0.360
_exptl_crystal_size_min 0.200
_refine_diff_density_max 0.52
_refine_diff_density_min -0.35
_refine_ls_extinction_method None
_refine_ls_goodness_of_fit_ref 1.0184
_refine_ls_hydrogen_treatment constr
_refine_ls_matrix_type full
_refine_ls_number_parameters 604
_refine_ls_number_reflns 15322
_refine_ls_number_restraints 0
_refine_ls_R_factor_all 0.0380
_refine_ls_R_factor_gt 0.0313
_refine_ls_shift/su_max 0.0025071
_refine_ls_shift/su_mean 0.0006238
_refine_ls_structure_factor_coef Fsqd
_refine_ls_weighting_details
;
 Method= Modified Sheldrick 
 w=1/[\s^2^(F^2^) + ( 0.04P)^2^ + 1.35P] 
 ,where P=(max(Fo^2^,0) + 2Fc^2^)/3 
;
_refine_ls_weighting_scheme calc
_refine_ls_wR_factor_all 0.0848
_refine_ls_wR_factor_gt 0.0770
_refine_ls_wR_factor_ref 0.0848
_reflns_limit_h_max 15
_reflns_limit_h_min -15
_reflns_limit_k_max 19
_reflns_limit_k_min -19
_reflns_limit_l_max 24
_reflns_limit_l_min 0
_reflns_number_gt 13141
_reflns_number_total 15322
_reflns_threshold_expression I>2.0\s(I)
_oxford_diffrn_Wilson_B_factor 0.00
_oxford_diffrn_Wilson_scale 0.00
_oxford_refine_ls_r_factor_ref 0.0380
_oxford_refine_ls_scale 0.12617(2)
_oxford_reflns_number_all 15322
_oxford_reflns_threshold_expression_ref I>-10.0\s(I)
_oxford_structure_analysis_title 'mwb5_008_0m in P-1'
_cod_data_source_file ic5b01363_si_002.cif
_cod_data_source_block 6
_cod_depositor_comments
;
The following automatic conversions were performed:

'_atom_sites_solution_primary' value 'Other' changed to 'other'
according to
/usr/data/users/saulius/crontab/automatic-downloads/rss-feeds/ACS/lib/dictionaries/cif_core.dic
dictionary named 'cif_core.dic' version 2.4.2 from 2011-04-26.

Automatic conversion script
Id: cif_fix_values 3271 2015-04-21 07:52:19Z andrius 

 Adding full bibliography for 4344091--4344096.cif.
;
_cod_original_cell_volume 2626.18(19)
_cod_original_sg_symbol_H-M 'P -1 '
_cod_original_formula_sum 'C59 H67 B1 N2 Ni1 P4'
_cod_database_code 4344094

loop_
_symmetry_equiv_pos_as_xyz
x,y,z
-x,-y,-z

loop_
_atom_site_label
_atom_site_type_symbol
_atom_site_fract_x
_atom_site_fract_y
_atom_site_fract_z
_atom_site_U_iso_or_equiv
_atom_site_occupancy
_atom_site_adp_type
_atom_site_refinement_flags_posn
Ni1 Ni 0.895587(14) 0.853557(11) 0.772100(9) 0.0126 1.0000 Uani .
P1 P 1.01144(3) 0.74610(2) 0.734307(19) 0.0132 1.0000 Uani .
P2 P 1.04784(3) 0.94595(2) 0.774673(18) 0.0126 1.0000 Uani .
P3 P 0.74873(3) 0.82618(2) 0.88631(2) 0.0175 1.0000 Uani .
P4 P 0.82509(3) 0.90535(2) 0.67285(2) 0.0169 1.0000 Uani .
N1 N 1.03237(10) 0.62917(7) 0.74507(6) 0.0150 1.0000 Uani .
N2 N 1.15787(9) 0.76599(7) 0.67914(6) 0.0147 1.0000 Uani .
C1 C 0.93409(11) 0.56711(8) 0.79456(7) 0.0144 1.0000 Uani .
C2 C 0.92546(12) 0.54688(9) 0.87491(7) 0.0162 1.0000 Uani .
C3 C 1.01853(13) 0.58661(11) 0.91026(8) 0.0228 1.0000 Uani .
C4 C 0.82618(12) 0.48944(9) 0.92185(8) 0.0181 1.0000 Uani .
C5 C 0.73629(12) 0.45476(9) 0.89127(8) 0.0185 1.0000 Uani .
C6 C 0.62762(14) 0.39610(11) 0.94350(9) 0.0268 1.0000 Uani .
C7 C 0.74844(12) 0.47612(9) 0.81110(8) 0.0194 1.0000 Uani .
C8 C 0.84694(12) 0.53170(9) 0.76152(7) 0.0173 1.0000 Uani .
C9 C 0.85714(14) 0.55294(11) 0.67522(8) 0.0256 1.0000 Uani .
C10 C 1.15965(12) 0.59426(9) 0.71190(8) 0.0199 1.0000 Uani .
C11 C 1.22755(12) 0.67667(9) 0.65329(8) 0.0182 1.0000 Uani .
C12 C 1.20407(11) 0.85776(9) 0.64024(7) 0.0150 1.0000 Uani .
C13 C 1.29046(12) 0.86020(10) 0.56466(8) 0.0195 1.0000 Uani .
C14 C 1.33897(12) 0.94798(10) 0.52459(8) 0.0212 1.0000 Uani .
C15 C 1.30018(12) 1.03456(10) 0.55889(8) 0.0200 1.0000 Uani .
C16 C 1.21386(12) 1.03319(9) 0.63431(8) 0.0172 1.0000 Uani .
C17 C 1.16580(11) 0.94603(9) 0.67700(7) 0.0137 1.0000 Uani .
C18 C 1.13074(11) 0.90336(9) 0.84433(7) 0.0150 1.0000 Uani .
C19 C 1.24479(12) 0.85814(9) 0.82174(8) 0.0181 1.0000 Uani .
C20 C 1.29912(13) 0.82354(10) 0.87879(9) 0.0245 1.0000 Uani .
C21 C 1.24063(15) 0.83365(11) 0.95902(9) 0.0287 1.0000 Uani .
C22 C 1.12639(15) 0.87811(12) 0.98254(9) 0.0283 1.0000 Uani .
C23 C 1.07226(13) 0.91234(10) 0.92571(8) 0.0217 1.0000 Uani .
C24 C 1.02557(11) 1.07389(9) 0.79586(7) 0.0151 1.0000 Uani .
C25 C 1.11535(12) 1.13012(9) 0.81258(8) 0.0193 1.0000 Uani .
C26 C 1.09330(14) 1.22729(10) 0.82761(9) 0.0245 1.0000 Uani .
C27 C 0.98332(15) 1.26942(10) 0.82522(9) 0.0267 1.0000 Uani .
C28 C 0.89331(14) 1.21426(10) 0.80975(9) 0.0250 1.0000 Uani .
C29 C 0.91364(12) 1.11624(10) 0.79613(8) 0.0187 1.0000 Uani .
C30 C 0.78420(15) 0.76855(12) 0.97249(9) 0.0305 1.0000 Uani .
C31 C 0.62367(16) 0.74579(17) 0.88328(11) 0.0450 1.0000 Uani .
C32 C 0.66731(19) 0.93284(13) 0.92955(11) 0.0437 1.0000 Uani .
C33 C 0.68098(14) 0.84973(11) 0.67115(10) 0.0274 1.0000 Uani .
C34 C 0.92898(15) 0.87696(12) 0.57571(9) 0.0286 1.0000 Uani .
C35 C 0.79638(15) 1.03300(10) 0.65256(9) 0.0254 1.0000 Uani .
C36 C 0.66177(11) 1.35255(9) 0.61000(7) 0.0143 1.0000 Uani .
C37 C 0.75664(12) 1.29424(9) 0.62284(8) 0.0186 1.0000 Uani .
C38 C 0.88023(12) 1.30783(10) 0.57900(9) 0.0216 1.0000 Uani .
C39 C 0.91496(12) 1.38226(10) 0.51980(8) 0.0206 1.0000 Uani .
C40 C 0.82443(12) 1.44159(10) 0.50463(8) 0.0185 1.0000 Uani .
C41 C 0.70061(12) 1.42650(9) 0.54856(7) 0.0163 1.0000 Uani .
C42 C 0.42367(11) 1.33383(9) 0.60882(7) 0.0152 1.0000 Uani .
C43 C 0.46167(12) 1.32029(9) 0.52693(8) 0.0185 1.0000 Uani .
C44 C 0.37899(14) 1.30649(10) 0.48407(8) 0.0226 1.0000 Uani .
C45 C 0.25314(14) 1.30612(10) 0.52212(9) 0.0254 1.0000 Uani .
C46 C 0.21142(13) 1.32107(11) 0.60279(9) 0.0257 1.0000 Uani .
C47 C 0.29535(12) 1.33531(10) 0.64449(8) 0.0214 1.0000 Uani .
C48 C 0.47067(11) 1.42306(9) 0.72618(7) 0.0149 1.0000 Uani .
C49 C 0.50545(12) 1.52086(9) 0.70576(8) 0.0193 1.0000 Uani .
C50 C 0.46291(14) 1.59387(10) 0.75817(9) 0.0249 1.0000 Uani .
C51 C 0.38344(15) 1.57193(11) 0.83407(9) 0.0274 1.0000 Uani .
C52 C 0.34596(14) 1.47630(11) 0.85616(9) 0.0261 1.0000 Uani .
C53 C 0.38831(12) 1.40430(10) 0.80305(8) 0.0202 1.0000 Uani .
C54 C 0.50372(11) 1.23088(9) 0.71550(7) 0.0154 1.0000 Uani .
C55 C 0.45804(12) 1.14705(9) 0.69286(9) 0.0201 1.0000 Uani .
C56 C 0.44515(13) 1.05853(10) 0.73751(10) 0.0270 1.0000 Uani .
C57 C 0.47712(14) 1.05056(11) 0.80717(10) 0.0288 1.0000 Uani .
C58 C 0.52659(14) 1.13090(11) 0.83059(9) 0.0256 1.0000 Uani .
C59 C 0.53988(12) 1.21861(10) 0.78496(8) 0.0197 1.0000 Uani .
B1 B 0.51693(12) 1.33619(10) 0.66392(8) 0.0136 1.0000 Uani .
H31 H 1.0396 0.6534 0.8917 0.0338 1.0000 Uiso R
H32 H 0.9867 0.5836 0.9679 0.0335 1.0000 Uiso R
H33 H 1.0939 0.5506 0.8967 0.0346 1.0000 Uiso R
H41 H 0.8203 0.4749 0.9766 0.0219 1.0000 Uiso R
H61 H 0.6403 0.3295 0.9386 0.0433 1.0000 Uiso R
H62 H 0.6100 0.4071 0.9974 0.0427 1.0000 Uiso R
H63 H 0.5542 0.4089 0.9289 0.0427 1.0000 Uiso R
H71 H 0.6874 0.4534 0.7900 0.0231 1.0000 Uiso R
H91 H 0.9376 0.5386 0.6419 0.0402 1.0000 Uiso R
H92 H 0.8004 0.5141 0.6604 0.0383 1.0000 Uiso R
H93 H 0.8429 0.6200 0.6649 0.0393 1.0000 Uiso R
H101 H 1.1600 0.5359 0.6846 0.0250 1.0000 Uiso R
H102 H 1.1973 0.5814 0.7534 0.0238 1.0000 Uiso R
H111 H 1.2290 0.6654 0.5996 0.0212 1.0000 Uiso R
H112 H 1.3130 0.6831 0.6544 0.0222 1.0000 Uiso R
H131 H 1.3146 0.8021 0.5400 0.0226 1.0000 Uiso R
H141 H 1.3991 0.9457 0.4743 0.0246 1.0000 Uiso R
H151 H 1.3313 1.0946 0.5321 0.0232 1.0000 Uiso R
H161 H 1.1891 1.0933 0.6577 0.0211 1.0000 Uiso R
H191 H 1.2875 0.8518 0.7679 0.0212 1.0000 Uiso R
H201 H 1.3774 0.7930 0.8630 0.0296 1.0000 Uiso R
H211 H 1.2785 0.8113 0.9973 0.0357 1.0000 Uiso R
H221 H 1.0850 0.8846 1.0367 0.0344 1.0000 Uiso R
H231 H 0.9943 0.9431 0.9415 0.0253 1.0000 Uiso R
H251 H 1.1915 1.1026 0.8130 0.0233 1.0000 Uiso R
H261 H 1.1542 1.2636 0.8385 0.0295 1.0000 Uiso R
H271 H 0.9712 1.3351 0.8350 0.0327 1.0000 Uiso R
H281 H 0.8161 1.2409 0.8097 0.0292 1.0000 Uiso R
H291 H 0.8519 1.0792 0.7875 0.0227 1.0000 Uiso R
H301 H 0.8495 0.8024 0.9824 0.0464 1.0000 Uiso R
H302 H 0.7132 0.7681 1.0182 0.0456 1.0000 Uiso R
H303 H 0.8100 0.7035 0.9619 0.0463 1.0000 Uiso R
H311 H 0.6567 0.6802 0.8701 0.0691 1.0000 Uiso R
H312 H 0.5887 0.7718 0.8438 0.0674 1.0000 Uiso R
H313 H 0.5615 0.7442 0.9338 0.0669 1.0000 Uiso R
H321 H 0.6007 0.9145 0.9772 0.0657 1.0000 Uiso R
H322 H 0.6338 0.9663 0.8910 0.0655 1.0000 Uiso R
H323 H 0.7229 0.9760 0.9424 0.0655 1.0000 Uiso R
H331 H 0.6649 0.8689 0.6219 0.0404 1.0000 Uiso R
H332 H 0.6885 0.7801 0.6758 0.0410 1.0000 Uiso R
H333 H 0.6152 0.8708 0.7153 0.0407 1.0000 Uiso R
H341 H 1.0061 0.9110 0.5661 0.0423 1.0000 Uiso R
H342 H 0.9435 0.8086 0.5748 0.0431 1.0000 Uiso R
H343 H 0.8940 0.8972 0.5334 0.0423 1.0000 Uiso R
H351 H 0.7733 1.0404 0.6050 0.0386 1.0000 Uiso R
H352 H 0.8720 1.0690 0.6452 0.0373 1.0000 Uiso R
H353 H 0.7313 1.0563 0.6976 0.0374 1.0000 Uiso R
H371 H 0.7370 1.2441 0.6631 0.0228 1.0000 Uiso R
H381 H 0.9408 1.2660 0.5893 0.0263 1.0000 Uiso R
H391 H 0.9985 1.3925 0.4900 0.0255 1.0000 Uiso R
H401 H 0.8466 1.4924 0.4649 0.0225 1.0000 Uiso R
H411 H 0.6412 1.4680 0.5357 0.0202 1.0000 Uiso R
H431 H 0.5466 1.3206 0.4987 0.0225 1.0000 Uiso R
H441 H 0.4089 1.2983 0.4282 0.0268 1.0000 Uiso R
H451 H 0.1965 1.2960 0.4940 0.0299 1.0000 Uiso R
H461 H 0.1267 1.3217 0.6295 0.0304 1.0000 Uiso R
H471 H 0.2655 1.3452 0.6987 0.0268 1.0000 Uiso R
H491 H 0.5598 1.5380 0.6552 0.0231 1.0000 Uiso R
H501 H 0.4884 1.6597 0.7419 0.0305 1.0000 Uiso R
H511 H 0.3543 1.6210 0.8696 0.0335 1.0000 Uiso R
H521 H 0.2915 1.4591 0.9076 0.0314 1.0000 Uiso R
H531 H 0.3618 1.3393 0.8199 0.0231 1.0000 Uiso R
H551 H 0.4337 1.1514 0.6447 0.0238 1.0000 Uiso R
H561 H 0.4138 1.0048 0.7195 0.0321 1.0000 Uiso R
H571 H 0.4653 0.9922 0.8380 0.0366 1.0000 Uiso R
H581 H 0.5510 1.1273 0.8775 0.0308 1.0000 Uiso R
H591 H 0.5734 1.2734 0.8017 0.0234 1.0000 Uiso R

loop_
_atom_site_aniso_label
_atom_site_aniso_U_11
_atom_site_aniso_U_22
_atom_site_aniso_U_33
_atom_site_aniso_U_23
_atom_site_aniso_U_13
_atom_site_aniso_U_12
Ni1 0.01137(7) 0.01127(7) 0.01462(8) -0.00098(5) -0.00318(5) 0.00036(5)
P1 0.01283(13) 0.01078(13) 0.01510(14) -0.00105(10) -0.00288(11) 0.00012(10)
P2 0.01222(13) 0.01133(13) 0.01366(14) -0.00149(10) -0.00308(11) 0.00032(10)
P3 0.01360(14) 0.01896(15) 0.01729(15) 0.00168(12) -0.00157(11) 0.00176(11)
P4 0.01873(15) 0.01631(15) 0.01733(15) -0.00171(11) -0.00776(12) -0.00037(12)
N1 0.0152(5) 0.0111(4) 0.0179(5) -0.0011(4) -0.0036(4) 0.0008(4)
N2 0.0143(5) 0.0119(5) 0.0156(5) -0.0023(4) -0.0009(4) 0.0012(4)
C1 0.0164(5) 0.0099(5) 0.0158(5) -0.0008(4) -0.0032(4) 0.0006(4)
C2 0.0182(6) 0.0138(5) 0.0172(6) -0.0029(4) -0.0061(4) 0.0037(4)
C3 0.0232(6) 0.0273(7) 0.0208(6) -0.0024(5) -0.0106(5) 0.0005(5)
C4 0.0223(6) 0.0165(6) 0.0145(5) 0.0004(4) -0.0046(5) 0.0035(5)
C5 0.0199(6) 0.0144(5) 0.0187(6) -0.0004(4) -0.0023(5) 0.0003(5)
C6 0.0263(7) 0.0258(7) 0.0236(7) 0.0043(5) -0.0015(5) -0.0063(6)
C7 0.0208(6) 0.0174(6) 0.0200(6) -0.0011(5) -0.0064(5) -0.0036(5)
C8 0.0212(6) 0.0146(5) 0.0159(6) -0.0009(4) -0.0054(5) -0.0020(4)
C9 0.0307(7) 0.0309(7) 0.0165(6) 0.0011(5) -0.0094(5) -0.0106(6)
C10 0.0176(6) 0.0148(6) 0.0251(6) -0.0016(5) -0.0032(5) 0.0033(5)
C11 0.0166(6) 0.0136(5) 0.0217(6) -0.0046(4) -0.0013(5) 0.0024(4)
C12 0.0140(5) 0.0142(5) 0.0164(5) -0.0006(4) -0.0039(4) -0.0005(4)
C13 0.0190(6) 0.0193(6) 0.0178(6) -0.0028(5) -0.0017(5) 0.0018(5)
C14 0.0187(6) 0.0261(7) 0.0152(6) 0.0013(5) 0.0000(5) -0.0018(5)
C15 0.0205(6) 0.0199(6) 0.0182(6) 0.0034(5) -0.0046(5) -0.0047(5)
C16 0.0182(6) 0.0156(6) 0.0179(6) -0.0006(4) -0.0058(5) -0.0011(4)
C17 0.0126(5) 0.0147(5) 0.0137(5) -0.0010(4) -0.0036(4) -0.0002(4)
C18 0.0159(5) 0.0128(5) 0.0170(5) -0.0005(4) -0.0062(4) -0.0009(4)
C19 0.0177(6) 0.0146(5) 0.0219(6) -0.0012(5) -0.0058(5) 0.0001(4)
C20 0.0227(6) 0.0195(6) 0.0339(8) 0.0006(5) -0.0131(6) 0.0033(5)
C21 0.0361(8) 0.0261(7) 0.0295(7) 0.0027(6) -0.0193(6) 0.0040(6)
C22 0.0369(8) 0.0314(8) 0.0182(6) 0.0001(5) -0.0110(6) 0.0041(6)
C23 0.0223(6) 0.0238(6) 0.0184(6) -0.0014(5) -0.0053(5) 0.0042(5)
C24 0.0178(5) 0.0126(5) 0.0137(5) -0.0016(4) -0.0028(4) 0.0010(4)
C25 0.0171(6) 0.0172(6) 0.0219(6) -0.0032(5) -0.0029(5) -0.0016(5)
C26 0.0261(7) 0.0173(6) 0.0272(7) -0.0062(5) -0.0028(5) -0.0051(5)
C27 0.0366(8) 0.0132(6) 0.0269(7) -0.0042(5) -0.0043(6) 0.0030(5)
C28 0.0291(7) 0.0204(6) 0.0256(7) -0.0046(5) -0.0082(6) 0.0104(5)
C29 0.0197(6) 0.0179(6) 0.0196(6) -0.0033(5) -0.0072(5) 0.0032(5)
C30 0.0289(7) 0.0347(8) 0.0243(7) 0.0092(6) -0.0048(6) 0.0029(6)
C31 0.0266(8) 0.0677(13) 0.0359(9) 0.0061(9) -0.0035(7) -0.0242(8)
C32 0.0497(11) 0.0341(9) 0.0306(8) 0.0056(7) 0.0107(7) 0.0222(8)
C33 0.0264(7) 0.0287(7) 0.0323(8) -0.0020(6) -0.0164(6) -0.0044(6)
C34 0.0312(8) 0.0377(8) 0.0177(6) -0.0051(6) -0.0081(6) 0.0053(6)
C35 0.0347(8) 0.0192(6) 0.0267(7) 0.0015(5) -0.0165(6) 0.0006(5)
C36 0.0147(5) 0.0125(5) 0.0157(5) -0.0021(4) -0.0042(4) -0.0009(4)
C37 0.0157(6) 0.0165(6) 0.0221(6) 0.0015(5) -0.0042(5) -0.0001(4)
C38 0.0138(6) 0.0220(6) 0.0283(7) 0.0000(5) -0.0053(5) 0.0017(5)
C39 0.0135(5) 0.0256(7) 0.0205(6) -0.0031(5) -0.0014(5) -0.0027(5)
C40 0.0200(6) 0.0196(6) 0.0147(5) 0.0000(4) -0.0038(5) -0.0034(5)
C41 0.0180(6) 0.0157(5) 0.0152(5) -0.0019(4) -0.0050(4) 0.0006(4)
C42 0.0158(5) 0.0116(5) 0.0188(6) -0.0011(4) -0.0060(4) 0.0005(4)
C43 0.0195(6) 0.0164(6) 0.0204(6) -0.0035(5) -0.0066(5) 0.0003(5)
C44 0.0322(7) 0.0179(6) 0.0217(6) -0.0026(5) -0.0138(6) -0.0003(5)
C45 0.0303(7) 0.0199(6) 0.0342(8) -0.0017(5) -0.0223(6) -0.0002(5)
C46 0.0160(6) 0.0285(7) 0.0351(8) -0.0019(6) -0.0115(6) 0.0003(5)
C47 0.0173(6) 0.0260(7) 0.0213(6) -0.0019(5) -0.0062(5) -0.0001(5)
C48 0.0134(5) 0.0150(5) 0.0176(6) -0.0022(4) -0.0063(4) 0.0014(4)
C49 0.0201(6) 0.0156(6) 0.0220(6) -0.0019(5) -0.0061(5) 0.0003(5)
C50 0.0300(7) 0.0153(6) 0.0312(7) -0.0057(5) -0.0111(6) 0.0018(5)
C51 0.0352(8) 0.0233(7) 0.0259(7) -0.0120(6) -0.0105(6) 0.0100(6)
C52 0.0290(7) 0.0276(7) 0.0188(6) -0.0048(5) -0.0025(5) 0.0087(6)
C53 0.0198(6) 0.0188(6) 0.0201(6) -0.0016(5) -0.0031(5) 0.0019(5)
C54 0.0122(5) 0.0148(5) 0.0174(6) -0.0011(4) -0.0019(4) 0.0002(4)
C55 0.0154(6) 0.0164(6) 0.0284(7) -0.0016(5) -0.0067(5) -0.0006(5)
C56 0.0201(6) 0.0149(6) 0.0461(9) 0.0011(6) -0.0107(6) -0.0030(5)
C57 0.0241(7) 0.0191(6) 0.0395(8) 0.0112(6) -0.0066(6) -0.0019(5)
C58 0.0268(7) 0.0243(7) 0.0234(7) 0.0049(5) -0.0056(5) 0.0047(5)
C59 0.0217(6) 0.0168(6) 0.0202(6) -0.0016(5) -0.0057(5) 0.0011(5)
B1 0.0129(6) 0.0132(6) 0.0145(6) -0.0010(5) -0.0040(5) 0.0000(4)

loop_
_atom_type_symbol
_atom_type_scat_dispersion_real
_atom_type_scat_dispersion_imag
_atom_type_scat_Cromer_Mann_a1
_atom_type_scat_Cromer_Mann_b1
_atom_type_scat_Cromer_Mann_a2
_atom_type_scat_Cromer_Mann_b2
_atom_type_scat_Cromer_Mann_a3
_atom_type_scat_Cromer_Mann_b3
_atom_type_scat_Cromer_Mann_a4
_atom_type_scat_Cromer_Mann_b4
_atom_type_scat_Cromer_Mann_c
_atom_type_scat_source
C 0.0033 0.0016 2.3100 20.8439 1.0200 10.2075 1.5886 0.5687 0.8650 51.6512 0.2156 'International Tables Vol C 4.2.6.8 and 6.1.1.4'
H 0.0000 0.0000 0.4930 10.5109 0.3229 26.1257 0.1402 3.1424 0.0408 57.7998 0.0030 'International Tables Vol C 4.2.6.8 and 6.1.1.4'
B 0.0013 0.0007 2.0545 23.2185 1.3326 1.0210 1.0979 60.3498 0.7068 0.1403 -0.1932 'International Tables Vol C 4.2.6.8 and 6.1.1.4'
N 0.0061 0.0033 12.2126 0.0057 3.1322 9.8933 2.0125 28.9975 1.1663 0.5826 -11.5290 'International Tables Vol C 4.2.6.8 and 6.1.1.4'
P 0.1023 0.0942 6.4345 1.9067 4.1791 27.1570 1.7800 0.5260 1.4908 68.1645 1.1149 'International Tables Vol C 4.2.6.8 and 6.1.1.4'
Ni 0.3393 1.1124 12.8376 3.8785 7.2920 0.2565 4.4438 12.1763 2.3800 66.3421 1.0341 'International Tables Vol C 4.2.6.8 and 6.1.1.4'

loop_
_geom_angle_atom_site_label_1
_geom_angle_atom_site_label_2
_geom_angle_atom_site_label_3
_geom_angle
_geom_angle_publ_flag
P1 Ni1 P2 90.452(14) yes
P1 Ni1 P3 117.213(15) yes
P2 Ni1 P3 116.156(15) yes
P1 Ni1 P4 107.697(15) yes
P2 Ni1 P4 109.806(14) yes
P3 Ni1 P4 113.234(15) yes
Ni1 P1 N1 144.29(4) yes
Ni1 P1 N2 122.39(4) yes
N1 P1 N2 92.57(5) yes
Ni1 P2 C17 108.08(4) yes
Ni1 P2 C18 115.34(4) yes
C17 P2 C18 103.46(6) yes
Ni1 P2 C24 121.59(4) yes
C17 P2 C24 105.09(6) yes
C18 P2 C24 101.47(6) yes
Ni1 P3 C30 120.37(5) yes
Ni1 P3 C31 115.38(6) yes
C30 P3 C31 99.27(9) yes
Ni1 P3 C32 115.59(6) yes
C30 P3 C32 100.54(8) yes
C31 P3 C32 102.83(10) yes
Ni1 P4 C33 116.11(5) yes
Ni1 P4 C34 112.25(5) yes
C33 P4 C34 101.49(7) yes
Ni1 P4 C35 122.70(5) yes
C33 P4 C35 100.98(7) yes
C34 P4 C35 100.21(7) yes
P1 N1 C1 120.38(8) yes
P1 N1 C10 116.70(8) yes
C1 N1 C10 122.32(10) yes
P1 N2 C11 114.25(8) yes
P1 N2 C12 123.60(8) yes
C11 N2 C12 119.80(10) yes
N1 C1 C2 119.32(11) yes
N1 C1 C8 118.87(11) yes
C2 C1 C8 121.76(11) yes
C1 C2 C3 121.40(12) yes
C1 C2 C4 117.72(11) yes
C3 C2 C4 120.87(12) yes
C2 C3 H31 111.5 no
C2 C3 H32 110.7 no
H31 C3 H32 108.0 no
C2 C3 H33 112.1 no
H31 C3 H33 107.2 no
H32 C3 H33 107.1 no
C2 C4 C5 121.97(12) yes
C2 C4 H41 118.1 no
C5 C4 H41 119.9 no
C4 C5 C6 121.19(12) yes
C4 C5 C7 118.52(12) yes
C6 C5 C7 120.29(12) yes
C5 C6 H61 111.6 no
C5 C6 H62 112.9 no
H61 C6 H62 107.3 no
C5 C6 H63 112.2 no
H61 C6 H63 104.8 no
H62 C6 H63 107.5 no
C5 C7 C8 121.63(12) yes
C5 C7 H71 119.0 no
C8 C7 H71 119.3 no
C1 C8 C7 118.36(12) yes
C1 C8 C9 121.56(11) yes
C7 C8 C9 120.08(12) yes
C8 C9 H91 110.8 no
C8 C9 H92 110.5 no
H91 C9 H92 107.4 no
C8 C9 H93 110.6 no
H91 C9 H93 107.4 no
H92 C9 H93 110.0 no
N1 C10 C11 105.02(10) yes
N1 C10 H101 110.5 no
C11 C10 H101 110.5 no
N1 C10 H102 110.8 no
C11 C10 H102 110.8 no
H101 C10 H102 109.2 no
C10 C11 N2 106.03(10) yes
C10 C11 H111 110.9 no
N2 C11 H111 109.9 no
C10 C11 H112 110.9 no
N2 C11 H112 110.5 no
H111 C11 H112 108.6 no
N2 C12 C13 118.79(11) yes
N2 C12 C17 121.71(10) yes
C13 C12 C17 119.50(11) yes
C12 C13 C14 120.89(12) yes
C12 C13 H131 119.5 no
C14 C13 H131 119.6 no
C13 C14 C15 120.17(12) yes
C13 C14 H141 117.7 no
C15 C14 H141 122.1 no
C14 C15 C16 119.54(12) yes
C14 C15 H151 121.1 no
C16 C15 H151 119.3 no
C15 C16 C17 121.65(12) yes
C15 C16 H161 118.7 no
C17 C16 H161 119.6 no
P2 C17 C12 120.69(9) yes
P2 C17 C16 120.94(9) yes
C12 C17 C16 118.21(11) yes
P2 C18 C19 124.09(10) yes
P2 C18 C23 117.52(10) yes
C19 C18 C23 118.30(12) yes
C18 C19 C20 120.61(13) yes
C18 C19 H191 120.9 no
C20 C19 H191 118.5 no
C19 C20 C21 120.43(13) yes
C19 C20 H201 120.3 no
C21 C20 H201 119.3 no
C20 C21 C22 119.64(13) yes
C20 C21 H211 120.1 no
C22 C21 H211 120.3 no
C21 C22 C23 119.88(14) yes
C21 C22 H221 120.7 no
C23 C22 H221 119.5 no
C18 C23 C22 121.14(13) yes
C18 C23 H231 118.6 no
C22 C23 H231 120.2 no
P2 C24 C25 122.65(10) yes
P2 C24 C29 118.19(9) yes
C25 C24 C29 119.15(12) yes
C24 C25 C26 119.93(13) yes
C24 C25 H251 120.3 no
C26 C25 H251 119.7 no
C25 C26 C27 120.42(13) yes
C25 C26 H261 118.7 no
C27 C26 H261 120.8 no
C26 C27 C28 120.14(13) yes
C26 C27 H271 118.7 no
C28 C27 H271 121.2 no
C27 C28 C29 119.85(13) yes
C27 C28 H281 121.6 no
C29 C28 H281 118.5 no
C24 C29 C28 120.46(13) yes
C24 C29 H291 120.2 no
C28 C29 H291 119.4 no
P3 C30 H301 110.1 no
P3 C30 H302 110.0 no
H301 C30 H302 109.6 no
P3 C30 H303 109.4 no
H301 C30 H303 108.1 no
H302 C30 H303 109.6 no
P3 C31 H311 109.4 no
P3 C31 H312 108.8 no
H311 C31 H312 110.1 no
P3 C31 H313 108.6 no
H311 C31 H313 111.6 no
H312 C31 H313 108.3 no
P3 C32 H321 110.6 no
P3 C32 H322 108.9 no
H321 C32 H322 109.1 no
P3 C32 H323 110.2 no
H321 C32 H323 109.4 no
H322 C32 H323 108.6 no
P4 C33 H331 109.9 no
P4 C33 H332 108.7 no
H331 C33 H332 109.7 no
P4 C33 H333 108.8 no
H331 C33 H333 109.8 no
H332 C33 H333 110.1 no
P4 C34 H341 109.4 no
P4 C34 H342 110.0 no
H341 C34 H342 109.3 no
P4 C34 H343 110.7 no
H341 C34 H343 108.4 no
H342 C34 H343 109.1 no
P4 C35 H351 109.3 no
P4 C35 H352 108.0 no
H351 C35 H352 109.2 no
P4 C35 H353 109.6 no
H351 C35 H353 110.6 no
H352 C35 H353 110.0 no
C37 C36 C41 114.95(11) yes
C37 C36 B1 122.16(11) yes
C41 C36 B1 122.88(11) yes
C36 C37 C38 123.23(12) yes
C36 C37 H371 119.2 no
C38 C37 H371 117.6 no
C37 C38 C39 120.08(12) yes
C37 C38 H381 120.2 no
C39 C38 H381 119.8 no
C38 C39 C40 118.82(12) yes
C38 C39 H391 120.9 no
C40 C39 H391 120.3 no
C39 C40 C41 120.48(12) yes
C39 C40 H401 119.7 no
C41 C40 H401 119.8 no
C36 C41 C40 122.43(12) yes
C36 C41 H411 119.6 no
C40 C41 H411 117.9 no
C43 C42 C47 114.90(12) yes
C43 C42 B1 124.46(11) yes
C47 C42 B1 120.31(11) yes
C42 C43 C44 122.85(13) yes
C42 C43 H431 119.6 no
C44 C43 H431 117.6 no
C43 C44 C45 120.28(13) yes
C43 C44 H441 120.1 no
C45 C44 H441 119.6 no
C44 C45 C46 118.81(13) yes
C44 C45 H451 121.0 no
C46 C45 H451 120.1 no
C45 C46 C47 120.09(13) yes
C45 C46 H461 120.1 no
C47 C46 H461 119.8 no
C42 C47 C46 123.04(13) yes
C42 C47 H471 118.2 no
C46 C47 H471 118.8 no
C49 C48 C53 114.96(12) yes
C49 C48 B1 123.23(11) yes
C53 C48 B1 121.75(11) yes
C48 C49 C50 122.63(13) yes
C48 C49 H491 119.0 no
C50 C49 H491 118.4 no
C49 C50 C51 120.54(13) yes
C49 C50 H501 120.1 no
C51 C50 H501 119.3 no
C50 C51 C52 118.54(13) yes
C50 C51 H511 120.9 no
C52 C51 H511 120.6 no
C51 C52 C53 120.31(13) yes
C51 C52 H521 120.5 no
C53 C52 H521 119.2 no
C48 C53 C52 123.00(13) yes
C48 C53 H531 118.4 no
C52 C53 H531 118.6 no
C55 C54 C59 115.25(12) yes
C55 C54 B1 122.78(11) yes
C59 C54 B1 121.96(11) yes
C54 C55 C56 122.49(13) yes
C54 C55 H551 118.4 no
C56 C55 H551 119.1 no
C55 C56 C57 120.39(13) yes
C55 C56 H561 118.8 no
C57 C56 H561 120.8 no
C56 C57 C58 119.14(13) yes
C56 C57 H571 120.2 no
C58 C57 H571 120.6 no
C57 C58 C59 119.74(14) yes
C57 C58 H581 121.1 no
C59 C58 H581 119.1 no
C54 C59 C58 122.90(13) yes
C54 C59 H591 118.0 no
C58 C59 H591 119.1 no
C48 B1 C54 109.07(10) yes
C48 B1 C36 111.19(10) yes
C54 B1 C36 108.55(10) yes
C48 B1 C42 107.86(10) yes
C54 B1 C42 107.67(10) yes
C36 B1 C42 112.41(10) yes

loop_
_geom_bond_atom_site_label_1
_geom_bond_atom_site_label_2
_geom_bond_distance
_geom_bond_publ_flag
Ni1 P1 1.9840(4) yes
Ni1 P2 2.1722(4) yes
Ni1 P3 2.2030(4) yes
Ni1 P4 2.2105(4) yes
P1 N1 1.6351(11) yes
P1 N2 1.6690(11) yes
P2 C17 1.8327(12) yes
P2 C18 1.8269(13) yes
P2 C24 1.8263(12) yes
P3 C30 1.8184(15) yes
P3 C31 1.8266(17) yes
P3 C32 1.8149(17) yes
P4 C33 1.8249(14) yes
P4 C34 1.8244(15) yes
P4 C35 1.8198(14) yes
N1 C1 1.4391(15) yes
N1 C10 1.4765(16) yes
N2 C11 1.4795(16) yes
N2 C12 1.4239(15) yes
C1 C2 1.3982(17) yes
C1 C8 1.3980(17) yes
C2 C3 1.5041(18) yes
C2 C4 1.3967(18) yes
C3 H31 0.965 no
C3 H32 0.967 no
C3 H33 0.961 no
C4 C5 1.3929(19) yes
C4 H41 0.953 no
C5 C6 1.5033(18) yes
C5 C7 1.3883(18) yes
C6 H61 0.933 no
C6 H62 0.931 no
C6 H63 0.958 no
C7 C8 1.3929(17) yes
C7 H71 0.945 no
C8 C9 1.4983(18) yes
C9 H91 0.953 no
C9 H92 0.947 no
C9 H93 0.953 no
C10 C11 1.5274(18) yes
C10 H101 0.962 no
C10 H102 0.960 no
C11 H111 0.964 no
C11 H112 0.983 no
C12 C13 1.3928(17) yes
C12 C17 1.4183(17) yes
C13 C14 1.3901(18) yes
C13 H131 0.935 no
C14 C15 1.3810(19) yes
C14 H141 0.942 no
C15 C16 1.3909(18) yes
C15 H151 0.942 no
C16 C17 1.3978(17) yes
C16 H161 0.952 no
C18 C19 1.3911(17) yes
C18 C23 1.3980(18) yes
C19 C20 1.3884(19) yes
C19 H191 0.935 no
C20 C21 1.383(2) yes
C20 H201 0.952 no
C21 C22 1.389(2) yes
C21 H211 0.939 no
C22 C23 1.382(2) yes
C22 H221 0.937 no
C23 H231 0.950 no
C24 C25 1.3987(18) yes
C24 C29 1.3949(18) yes
C25 C26 1.3885(18) yes
C25 H251 0.944 no
C26 C27 1.386(2) yes
C26 H261 0.931 no
C27 C28 1.382(2) yes
C27 H271 0.934 no
C28 C29 1.3930(19) yes
C28 H281 0.949 no
C29 H291 0.926 no
C30 H301 0.946 no
C30 H302 0.951 no
C30 H303 0.954 no
C31 H311 0.991 no
C31 H312 0.950 no
C31 H313 0.953 no
C32 H321 0.966 no
C32 H322 0.965 no
C32 H323 0.958 no
C33 H331 0.960 no
C33 H332 0.963 no
C33 H333 0.959 no
C34 H341 0.962 no
C34 H342 0.956 no
C34 H343 0.972 no
C35 H351 0.950 no
C35 H352 0.966 no
C35 H353 0.976 no
C36 C37 1.4041(17) yes
C36 C41 1.4074(17) yes
C36 B1 1.6422(18) yes
C37 C38 1.3910(18) yes
C37 H371 0.935 no
C38 C39 1.3839(19) yes
C38 H381 0.946 no
C39 C40 1.3875(19) yes
C39 H391 0.943 no
C40 C41 1.3959(17) yes
C40 H401 0.937 no
C41 H411 0.951 no
C42 C43 1.3988(18) yes
C42 C47 1.4038(17) yes
C42 B1 1.6420(18) yes
C43 C44 1.3937(18) yes
C43 H431 0.942 no
C44 C45 1.384(2) yes
C44 H441 0.952 no
C45 C46 1.383(2) yes
C45 H451 0.940 no
C46 C47 1.3915(19) yes
C46 H461 0.936 no
C47 H471 0.930 no
C48 C49 1.4017(17) yes
C48 C53 1.4024(18) yes
C48 B1 1.6501(18) yes
C49 C50 1.3929(19) yes
C49 H491 0.934 no
C50 C51 1.384(2) yes
C50 H501 0.954 no
C51 C52 1.384(2) yes
C51 H511 0.940 no
C52 C53 1.3895(19) yes
C52 H521 0.945 no
C53 H531 0.947 no
C54 C55 1.4003(17) yes
C54 C59 1.4039(18) yes
C54 B1 1.6452(18) yes
C55 C56 1.3924(19) yes
C55 H551 0.967 no
C56 C57 1.379(2) yes
C56 H561 0.938 no
C57 C58 1.387(2) yes
C57 H571 0.927 no
C58 C59 1.3911(19) yes
C58 H581 0.946 no
C59 H591 0.952 no
